data_1522261
loop_
_publ_author_name
'Yakubovich, O.V.'
'Popov, Yu.F.'
'Vorob'ev, G.P.'
'Kadomtseva, A.M.'
'Tegranchi, M.M.'
'Timofeeva, V.A.'

_publ_section_title
;
 Gallium-substituted magnetoplumbite Pb (Fe10.6 Ga1.4) O19: crystal
 structure and magnetic properties
;
_journal_name_full Kristallografiya
_journal_page_first 601
_journal_page_last 606
_journal_volume 44
_journal_year 1999
_chemical_formula_sum 'Fe10.6 Ga1.4 O19 Pb'
_chemical_name_systematic 'Pb (Fe10.6 Ga1.4) O19'
_space_group_IT_number 194
_symmetry_space_group_name_Hall '-P 6c 2c'
_symmetry_space_group_name_H-M 'P 63/m m c'
_cell_angle_alpha 90
_cell_angle_beta 90
_cell_angle_gamma 120
_cell_formula_units_Z 2
_cell_length_a 5.858
_cell_length_b 5.858
_cell_length_c 23.044
_cell_volume 684.837
_citation_journal_id_ASTM KRISAJ
_cod_data_source_file Yakubovich_KRISAJ_1999_442.cif
_cod_data_source_block Fe10.6Ga1.4O19Pb1
_cod_original_formula_sum 'Fe10.6 Ga1.4 O19 Pb1'
_cod_database_code 1522261

loop_
_symmetry_equiv_pos_as_xyz
x,y,z
x-y,x,z+1/2
-y,x-y,z
-x,-y,z+1/2
-x+y,-x,z
y,-x+y,z+1/2
-y,-x,-z+1/2
x-y,-y,-z
x,x-y,-z+1/2
y,x,-z
-x+y,y,-z+1/2
-x,-x+y,-z
-x,-y,-z
-x+y,-x,-z-1/2
y,-x+y,-z
x,y,-z-1/2
x-y,x,-z
-y,x-y,-z-1/2
y,x,z-1/2
-x+y,y,z
-x,-x+y,z-1/2
-y,-x,z
x-y,-y,z-1/2
x,x-y,z

loop_
_atom_site_label
_atom_site_type_symbol
_atom_site_fract_x
_atom_site_fract_y
_atom_site_fract_z
_atom_site_occupancy
_atom_site_U_iso_or_equiv
Ga1 Ga+3 0 0 0.2575 0.1 0.0
Fe3 Fe+3 0.3333 0.6667 0.02716 0.575 0.0
Fe1 Fe+3 0 0 0 1 0.0
O3 O-2 0.3333 0.6667 0.5546 1 0.0
Ga2 Ga+3 0.3333 0.6667 0.02716 0.425 0.0
Fe4 Fe+3 0.3333 0.6667 0.18965 1 0.0
O4 O-2 0.1549 0.3098 0.4479 1 0.0
Fe5 Fe+3 0.83166 0.66332 0.39167 0.942 0.0
Ga3 Ga+3 0.83166 0.66332 0.39167 0.058 0.0
O2 O-2 0.1815 0.363 0.25 1 0.0
Fe2 Fe+3 0 0 0.2575 0.4 0.0
O5 O-2 0 0 0.1504 1 0.0
Pb1 Pb+2 0.7196 0.3598 0.25 0.333 0.0
O1 O-2 0.504 0.008 0.1494 1 0.0
